data_1545359
loop_
_publ_author_name
'S\/orensen, Mikkel A.'
'Weihe, H\/ogni'
'Vinum, Morten G.'
'Mortensen, Jesper S.'
'Doerrer, Linda H.'
'Bendix, Jesper'

_publ_section_title
;
 Imposing high-symmetry and tuneable geometry on lanthanide centres with
 chelating Pt and Pd metalloligands
;
_journal_issue 5
_journal_name_full 'Chem. Sci.'
_journal_page_first 3566
_journal_paper_doi 10.1039/C7SC00135E
_journal_volume 8
_journal_year 2017
_chemical_formula_moiety 'C16 H24 Ho O8 Pt2 S8, C24 H20 P'
_chemical_formula_sum 'C40 H44 Ho O8 P Pt2 S8'
_chemical_formula_weight 1495.38
_space_group_crystal_system tetragonal
_space_group_IT_number 85
_space_group_name_Hall '-P 4a'
_space_group_name_H-M_alt 'P 4/n'
_symmetry_Int_Tables_number 85
_symmetry_space_group_name_Hall '-P 4a'
_symmetry_space_group_name_H-M 'P 4/n :2'
_atom_sites_solution_primary iterative
_audit_creation_date 2015-05-10
_audit_creation_method
;
Olex2 1.2
(compiled 2015.01.26 svn.r3150 for OlexSys, GUI svn.r4998)
;
_audit_update_record
;
2017-01-09 deposited with the CCDC.
2017-02-28 downloaded from the CCDC.
;
_cell_angle_alpha 90
_cell_angle_beta 90
_cell_angle_gamma 90
_cell_formula_units_Z 2
_cell_length_a 12.6459(4)
_cell_length_b 12.6459(4)
_cell_length_c 15.1400(5)
_cell_measurement_reflns_used 9257
_cell_measurement_temperature 123
_cell_measurement_theta_max 28.70
_cell_measurement_theta_min 2.65
_cell_volume 2421.17(13)
_computing_molecular_graphics 'Olex2 (Dolomanov et al., 2009)'
_computing_publication_material 'Olex2 (Dolomanov et al., 2009)'
_computing_structure_refinement 'olex2.refine (Bourhis et al., 2015)'
_computing_structure_solution 'olex2.solve (Bourhis et al., 2015)'
_diffrn_ambient_temperature 123
_diffrn_measured_fraction_theta_full 0.9992
_diffrn_measured_fraction_theta_max 0.9994
_diffrn_measurement_device_type 'Bruker APEX-II CCD'
_diffrn_measurement_method '\f and \w scans'
_diffrn_radiation_type 'Mo K\a'
_diffrn_radiation_wavelength 0.71073
_diffrn_reflns_av_R_equivalents 0.0534
_diffrn_reflns_av_unetI/netI 0.0215
_diffrn_reflns_limit_h_max 16
_diffrn_reflns_limit_h_min -17
_diffrn_reflns_limit_k_max 16
_diffrn_reflns_limit_k_min -17
_diffrn_reflns_limit_l_max 20
_diffrn_reflns_limit_l_min -20
_diffrn_reflns_number 46482
_diffrn_reflns_theta_full 26.0000
_diffrn_reflns_theta_max 28.70
_diffrn_reflns_theta_min 2.28
_diffrn_standards_number 0
_exptl_absorpt_coefficient_mu 7.806
_exptl_absorpt_correction_T_max 0.7458
_exptl_absorpt_correction_T_min 0.6022
_exptl_absorpt_correction_type multi-scan
_exptl_absorpt_process_details
;
SADABS-2012/1 (Bruker,2012) was used for absorption correction.
wR2(int) was 0.0865 before and 0.0601 after correction.
The Ratio of minimum to maximum transmission is 0.8075.
The \l/2 correction factor is 0.0000.
;
_exptl_crystal_colour 'clear yellowish colourless'
_exptl_crystal_colour_lustre clear
_exptl_crystal_colour_modifier yellowish
_exptl_crystal_colour_primary colourless
_exptl_crystal_density_diffrn 2.0510
_exptl_crystal_description plate
_exptl_crystal_F_000 1428
_exptl_crystal_size_max 0.08
_exptl_crystal_size_mid 0.08
_exptl_crystal_size_min 0.05
_refine_diff_density_max 2.1257
_refine_diff_density_min -0.9805
_refine_diff_density_rms 0.2272
_refine_ls_d_res_high 0.7400
_refine_ls_d_res_low 8.9420
_refine_ls_goodness_of_fit_ref 1.0340
_refine_ls_hydrogen_treatment mixed
_refine_ls_matrix_type full
_refine_ls_number_constraints 18
_refine_ls_number_parameters 139
_refine_ls_number_reflns 3145
_refine_ls_number_restraints 0
_refine_ls_restrained_S_all 1.0340
_refine_ls_R_factor_all 0.0320
_refine_ls_R_factor_gt 0.0201
_refine_ls_shift/su_max 0.0000
_refine_ls_shift/su_mean 0.0000
_refine_ls_structure_factor_coef Fsqd
_refine_ls_weighting_details 'w=1/[\s^2^(Fo^2^)+(0.0174P)^2^+2.0863P] where P=(Fo^2^+2Fc^2^)/3'
_refine_ls_weighting_scheme calc
_refine_ls_wR_factor_gt 0.0371
_refine_ls_wR_factor_ref 0.0403
_reflns_Friedel_coverage 0.0
_reflns_limit_h_max 17
_reflns_limit_h_min 0
_reflns_limit_k_max 17
_reflns_limit_k_min 0
_reflns_limit_l_max 20
_reflns_limit_l_min 0
_reflns_number_gt 2618
_reflns_number_total 3145
_reflns_threshold_expression I>=2u(I)
_cod_data_source_file c7sc00135e2.cif
_cod_data_source_block 2Ho
_cod_depositor_comments 'Adding full bibliography for 1545338--1545364.cif.'
_cod_database_code 1545359
_olex2_refinement_description
;
1. Fixed Uiso
 At 1.2 times of:
  All C(H) groups
 At 1.5 times of:
  All C(H,H,H) groups
2.a Aromatic/amide H refined with riding coordinates:
 C6(H6), C10(H10), C7(H7), C9(H9), C8(H8)
2.b Idealised Me refined as rotating group:
 C2(H2a,H2b,H2c), C4(H4a,H4b,H4c)
;
_olex2_date_sample_data_collection 09.09.14
_olex2_submission_special_instructions 'No special instructions were received'

loop_
_space_group_symop_id
_space_group_symop_operation_xyz
1 x,y,z
2 -y+1/2,x,z
3 y,-x+1/2,z
4 -x+1/2,-y+1/2,z
5 -x,-y,-z
6 y-1/2,-x,-z
7 -y,x-1/2,-z
8 x-1/2,y-1/2,-z

loop_
_atom_site_label
_atom_site_type_symbol
_atom_site_fract_x
_atom_site_fract_y
_atom_site_fract_z
_atom_site_U_iso_or_equiv
_atom_site_adp_type
_atom_site_occupancy
_atom_site_site_symmetry_order
_atom_site_refinement_flags_posn
_atom_site_refinement_flags_adp
_atom_site_refinement_flags_occupancy
Pt1 Pt 0.25 0.25 0.623423(13) 0.01233(5) Uani 1.000000 4 S T P
Pt2 Pt 0.25 0.25 1.103906(13) 0.01315(5) Uani 1.000000 4 S T P
Ho1 Ho 0.25 0.25 0.864550(15) 0.01035(6) Uani 1.000000 4 S T P
S1 S 0.40128(5) 0.35401(5) 0.62588(4) 0.01592(14) Uani 1.000000 1 . . .
S2 S 0.42986(5) 0.21414(6) 1.10283(4) 0.01831(14) Uani 1.000000 1 . . .
P1 P 0.75 0.25 0.5 0.0153(3) Uani 1.000000 4 S T P
C3 C 0.4516(2) 0.1663(2) 0.99849(18) 0.0160(6) Uani 1.000000 1 . . .
C5 C 0.6376(2) 0.2702(2) 0.43008(17) 0.0174(6) Uani 1.000000 1 . . .
C1 C 0.4495(2) 0.3343(2) 0.73055(17) 0.0147(5) Uani 1.000000 1 . . .
C2 C 0.5493(2) 0.3927(2) 0.75486(18) 0.0218(6) Uani 1.000000 1 . . .
H2a H 0.5766(8) 0.4299(12) 0.7028(4) 0.0327(9) Uiso 1.000000 1 GR . .
H2b H 0.5338(4) 0.4440(11) 0.8016(9) 0.0327(9) Uiso 1.000000 1 GR . .
H2c H 0.6024(6) 0.3422(3) 0.7759(12) 0.0327(9) Uiso 1.000000 1 GR . .
C6 C 0.6487(2) 0.3327(2) 0.35499(18) 0.0241(6) Uani 1.000000 1 . . .
H6 H 0.7151(2) 0.3640(2) 0.34166(18) 0.0289(8) Uiso 1.000000 1 R . .
C10 C 0.5401(2) 0.2259(2) 0.45100(19) 0.0206(6) Uani 1.000000 1 . . .
H10 H 0.5321(2) 0.1833(2) 0.50224(19) 0.0247(7) Uiso 1.000000 1 R . .
C7 C 0.5631(2) 0.3491(2) 0.2998(2) 0.0286(7) Uani 1.000000 1 . . .
H7 H 0.5707(2) 0.3906(2) 0.2479(2) 0.0343(8) Uiso 1.000000 1 R . .
C9 C 0.4547(2) 0.2451(3) 0.3957(2) 0.0272(7) Uani 1.000000 1 . . .
H9 H 0.3874(2) 0.2166(3) 0.4100(2) 0.0326(8) Uiso 1.000000 1 R . .
C8 C 0.4665(2) 0.3049(3) 0.3205(2) 0.0296(7) Uani 1.000000 1 . . .
H8 H 0.4078(2) 0.3158(3) 0.2825(2) 0.0355(9) Uiso 1.000000 1 R . .
C4 C 0.5641(2) 0.1348(3) 0.9775(2) 0.0280(7) Uani 1.000000 1 . . .
H4a H 0.5921(6) 0.1810(11) 0.9311(10) 0.0420(10) Uiso 1.000000 1 GR . .
H4b H 0.6077(4) 0.1416(16) 1.0307(4) 0.0420(10) Uiso 1.000000 1 GR . .
H4c H 0.5655(3) 0.0612(6) 0.9571(13) 0.0420(10) Uiso 1.000000 1 GR . .
O2 O 0.38350(14) 0.15684(14) 0.94064(12) 0.0159(4) Uani 1.000000 1 . . .
O1 O 0.40786(13) 0.27699(14) 0.78699(12) 0.0153(4) Uani 1.000000 1 . . .

loop_
_atom_site_aniso_label
_atom_site_aniso_U_11
_atom_site_aniso_U_22
_atom_site_aniso_U_33
_atom_site_aniso_U_12
_atom_site_aniso_U_13
_atom_site_aniso_U_23
Pt1 0.01385(7) 0.01385(7) 0.00930(10) -0.000000 -0.000000 0.000000
Pt2 0.01507(7) 0.01507(7) 0.00932(10) -0.000000 -0.000000 0.000000
Ho1 0.01131(7) 0.01131(7) 0.00844(11) -0.000000 -0.000000 0.000000
S1 0.0172(3) 0.0176(3) 0.0130(3) -0.0027(2) 0.0018(3) 0.0013(3)
S2 0.0166(3) 0.0239(4) 0.0144(3) 0.0012(3) -0.0044(3) -0.0009(3)
P1 0.0161(4) 0.0161(4) 0.0137(6) -0.000000 -0.000000 0.000000
C3 0.0186(14) 0.0128(13) 0.0165(13) 0.0004(11) -0.0008(11) 0.0032(10)
C5 0.0200(14) 0.0176(13) 0.0146(13) 0.0020(10) -0.0010(11) -0.0043(11)
C1 0.0144(13) 0.0155(13) 0.0143(13) 0.0018(10) 0.0041(10) -0.0022(11)
C2 0.0200(14) 0.0250(15) 0.0204(15) -0.0052(12) 0.0009(11) -0.0023(12)
C6 0.0244(15) 0.0254(15) 0.0224(15) 0.0015(12) 0.0007(12) 0.0024(12)
C10 0.0199(14) 0.0218(14) 0.0200(15) -0.0001(11) 0.0024(12) -0.0063(12)
C7 0.0350(18) 0.0327(17) 0.0179(15) 0.0106(14) -0.0040(13) -0.0005(13)
C9 0.0173(14) 0.0336(17) 0.0306(17) -0.0004(12) -0.0007(13) -0.0129(14)
C8 0.0254(16) 0.0399(18) 0.0234(16) 0.0141(13) -0.0083(13) -0.0139(14)
C4 0.0181(15) 0.0362(18) 0.0298(18) 0.0060(13) -0.0011(13) -0.0010(14)
O2 0.0181(9) 0.0169(9) 0.0127(9) 0.0017(7) -0.0014(8) 0.0016(8)
O1 0.0143(9) 0.0185(9) 0.0130(9) 0.0002(7) 0.0020(8) 0.0016(8)

loop_
_atom_type_symbol
_atom_type_scat_dispersion_real
_atom_type_scat_dispersion_imag
_atom_type_scat_Cromer_Mann_a1
_atom_type_scat_Cromer_Mann_a2
_atom_type_scat_Cromer_Mann_a3
_atom_type_scat_Cromer_Mann_a4
_atom_type_scat_Cromer_Mann_b1
_atom_type_scat_Cromer_Mann_b2
_atom_type_scat_Cromer_Mann_b3
_atom_type_scat_Cromer_Mann_b4
_atom_type_scat_Cromer_Mann_c
_atom_type_scat_source
_atom_type_scat_dispersion_source
C 0.00347 0.00161 2.31000 1.02000 1.58860 0.86500 20.84390 10.20750 0.56870 51.65120 0.215599998832 'International Tables Volume C Table 6.1.1.4 (pp. 500-502)' 'Henke, Gullikson and Davis, At. Data and Nucl. Data Tables, 1993, 54, 2'
Pt -1.63788 8.57892 27.00590 17.76390 15.71310 5.78370 1.51293 8.81174 0.42459 38.61030 11.6883001328 'International Tables Volume C Table 6.1.1.4 (pp. 500-502)' 'Henke, Gullikson and Davis, At. Data and Nucl. Data Tables, 1993, 54, 2'
H 0.00000 0.00000 0.49300 0.32291 0.14019 0.04081 10.51090 26.12570 3.14236 57.79970 0.0030380000826 'International Tables Volume C Table 6.1.1.4 (pp. 500-502)' 'Henke, Gullikson and Davis, At. Data and Nucl. Data Tables, 1993, 54, 2'
O 0.01158 0.00611 3.04850 2.28680 1.54630 0.86700 13.27710 5.70110 0.32390 32.90890 0.250800013542 'International Tables Volume C Table 6.1.1.4 (pp. 500-502)' 'Henke, Gullikson and Davis, At. Data and Nucl. Data Tables, 1993, 54, 2'
P 0.10434 0.09671 6.43450 4.17910 1.78000 1.49080 1.90670 27.15700 0.52600 68.16450 1.11489999294 'International Tables Volume C Table 6.1.1.4 (pp. 500-502)' 'Henke, Gullikson and Davis, At. Data and Nucl. Data Tables, 1993, 54, 2'
S 0.12424 0.12443 6.90530 5.20340 1.43790 1.58630 1.46790 22.21510 0.25360 56.17200 0.866900026798 'International Tables Volume C Table 6.1.1.4 (pp. 500-502)' 'Henke, Gullikson and Davis, At. Data and Nucl. Data Tables, 1993, 54, 2'
Ho -0.01807 5.00960 26.90490 17.29400 14.55830 3.63837 2.07051 0.19794 11.44070 92.65660 4.56795978546 'International Tables Volume C Table 6.1.1.4 (pp. 500-502)' 'Henke, Gullikson and Davis, At. Data and Nucl. Data Tables, 1993, 54, 2'

loop_
_geom_angle_atom_site_label_1
_geom_angle_atom_site_label_2
_geom_angle_atom_site_label_3
_geom_angle
_geom_angle_site_symmetry_1
_geom_angle_site_symmetry_3
S1 Pt1 S1 178.17(3) . 4
S1 Pt1 S1 89.985(3) 3 .
S1 Pt1 S1 89.985(3) 3 4
S1 Pt1 S1 89.985(3) 2 4
S1 Pt1 S1 89.985(3) 2 .
S1 Pt1 S1 178.17(3) 3 2
S2 Pt2 S2 89.9972(3) . 3
S2 Pt2 S2 89.9972(3) 4 2
S2 Pt2 S2 179.20(3) 4 .
S2 Pt2 S2 179.20(3) 2 3
S2 Pt2 S2 89.9972(4) 4 3
S2 Pt2 S2 89.9972(3) 2 .
O2 Ho1 O2 76.20(4) . 3
O2 Ho1 O2 76.20(4) 4 2
O2 Ho1 O2 76.20(4) 4 3
O2 Ho1 O2 121.54(9) 2 3
O2 Ho1 O2 76.20(4) 2 .
O2 Ho1 O2 121.54(9) 4 .
O1 Ho1 O2 73.43(6) 4 3
O1 Ho1 O2 140.82(6) 2 .
O1 Ho1 O2 73.43(6) 3 .
O1 Ho1 O2 141.48(6) 4 .
O1 Ho1 O2 73.43(6) 2 4
O1 Ho1 O2 140.82(6) 4 2
O1 Ho1 O2 140.82(6) 3 4
O1 Ho1 O2 72.99(6) 4 4
O1 Ho1 O2 72.99(6) 2 2
O1 Ho1 O2 140.82(6) . 3
O1 Ho1 O2 72.99(6) 3 3
O1 Ho1 O2 73.43(6) . 2
O1 Ho1 O2 141.48(6) 3 2
O1 Ho1 O2 141.48(6) . 4
O1 Ho1 O2 141.48(6) 2 3
O1 Ho1 O2 72.99(6) . .
O1 Ho1 O1 119.79(9) . 4
O1 Ho1 O1 75.43(4) 3 .
O1 Ho1 O1 75.43(4) 3 4
O1 Ho1 O1 75.43(4) 2 4
O1 Ho1 O1 119.79(9) 3 2
O1 Ho1 O1 75.43(4) 2 .
C1 S1 Pt1 103.02(9) . 4
C3 S2 Pt2 103.47(10) . 2
C5 P1 C5 110.45(9) 7_656 .
C5 P1 C5 110.45(9) 7_656 4_655
C5 P1 C5 110.45(9) 6_666 4_655
C5 P1 C5 107.53(17) 7_656 6_666
C5 P1 C5 110.45(9) 6_666 .
C5 P1 C5 107.53(17) . 4_655
C4 C3 S2 116.0(2) . .
O2 C3 S2 125.2(2) . .
O2 C3 C4 118.8(2) . .
C6 C5 P1 118.9(2) . 4_655
C10 C5 P1 120.8(2) . 4_655
C10 C5 C6 120.3(3) . .
C2 C1 S1 116.85(19) . .
O1 C1 S1 124.8(2) . .
O1 C1 C2 118.3(2) . .
H2a C2 C1 109.5 . .
H2b C2 C1 109.5 . .
H2b C2 H2a 109.5 . .
H2c C2 C1 109.5 . .
H2c C2 H2a 109.5 . .
H2c C2 H2b 109.5 . .
H6 C6 C5 120.03(17) . .
C7 C6 C5 119.9(3) . .
C7 C6 H6 120.03(18) . .
H10 C10 C5 120.59(16) . .
C9 C10 C5 118.8(3) . .
C9 C10 H10 120.59(18) . .
H7 C7 C6 120.18(18) . .
C8 C7 C6 119.6(3) . .
C8 C7 H7 120.18(18) . .
H9 C9 C10 119.62(18) . .
C8 C9 C10 120.8(3) . .
C8 C9 H9 119.62(18) . .
C9 C8 C7 120.5(3) . .
H8 C8 C7 119.75(18) . .
H8 C8 C9 119.75(18) . .
H4a C4 C3 109.5 . .
H4b C4 C3 109.5 . .
H4b C4 H4a 109.5 . .
H4c C4 C3 109.5 . .
H4c C4 H4a 109.5 . .
H4c C4 H4b 109.5 . .
C3 O2 Ho1 142.90(17) . 2
C1 O1 Ho1 142.57(17) . 4

loop_
_geom_bond_atom_site_label_1
_geom_bond_atom_site_label_2
_geom_bond_distance
_geom_bond_site_symmetry_2
Pt1 S1 2.3219(7) 4
Pt1 S1 2.3219(7) 2
Pt1 S1 2.3219(7) .
Pt1 S1 2.3219(7) 3
Pt2 S2 2.3193(7) 3
Pt2 S2 2.3193(7) 2
Pt2 S2 2.3193(7) .
Pt2 S2 2.3193(7) 4
Ho1 O2 2.3590(17) 4
Ho1 O2 2.3590(17) 2
Ho1 O2 2.3590(17) .
Ho1 O2 2.3590(17) 3
Ho1 O1 2.3411(17) .
Ho1 O1 2.3411(17) 4
Ho1 O1 2.3411(17) 3
Ho1 O1 2.3411(17) 2
S1 C1 1.716(3) .
S2 C3 1.714(3) .
P1 C5 1.791(3) 6_666
P1 C5 1.791(3) .
P1 C5 1.791(3) 4_655
P1 C5 1.791(3) 7_656
C3 C4 1.511(4) .
C3 O2 1.234(3) .
C5 C6 1.392(4) .
C5 C10 1.390(4) .
C1 C2 1.508(4) .
C1 O1 1.238(3) .
C2 H2a 0.9800 .
C2 H2b 0.9800 .
C2 H2c 0.9800 .
C6 H6 0.9500 .
C6 C7 1.385(4) .
C10 H10 0.9500 .
C10 C9 1.387(4) .
C7 H7 0.9500 .
C7 C8 1.379(4) .
C9 H9 0.9500 .
C9 C8 1.376(5) .
C8 H8 0.9500 .
C4 H4a 0.9800 .
C4 H4b 0.9800 .
C4 H4c 0.9800 .
